data_7207670
loop_
_publ_author_name
'Berg, Nelly'
'Taylor, Stephanie M.'
'Prescimone, Alessandro'
'Brechin, Euan. K.'
'Jones, Leigh F.'

_publ_section_title
;
 Old dog, new tricks: 2,2&#x2032;-biphenol as a bridging and book-end
 ligand in discrete and extended Co(ii) architectures
;
_journal_issue 8
_journal_name_full CrystEngComm
_journal_page_first 2732
_journal_paper_doi 10.1039/c2ce25047k
_journal_volume 14
_journal_year 2012
_chemical_formula_sum 'C72 H64 Co2 N4 O8'
_chemical_formula_weight 1231.13
_chemical_name_common ?[Co2(Biphen)2(3-pic)4].2(BiphenH2)
_chemical_name_systematic
;
?
;
_space_group_IT_number 2
_symmetry_cell_setting triclinic
_symmetry_space_group_name_Hall '-P 1'
_symmetry_space_group_name_H-M 'P -1'
_atom_sites_solution_hydrogens geom
_atom_sites_solution_primary direct
_atom_sites_solution_secondary difmap
_audit_creation_method SHELXL-97
_cell_angle_alpha 111.49(3)
_cell_angle_beta 113.74(3)
_cell_angle_gamma 95.46(3)
_cell_formula_units_Z 1
_cell_length_a 11.119(2)
_cell_length_b 12.486(3)
_cell_length_c 13.342(3)
_cell_measurement_reflns_used 5715
_cell_measurement_temperature 150(2)
_cell_measurement_theta_max 25.35
_cell_measurement_theta_min 2.8831
_cell_volume 1512.3(9)
_computing_cell_refinement
;
CrysAlisPro, Oxford Diffraction Ltd.,
Version 1.171.34.36 (release 02-08-2010 CrysAlis171 .NET)
(compiled Aug 2 2010,13:00:58)
;
_computing_data_collection
;
CrysAlisPro, Oxford Diffraction Ltd.,
Version 1.171.34.36 (release 02-08-2010 CrysAlis171 .NET)
(compiled Aug 2 2010,13:00:58)
;
_computing_data_reduction
;
CrysAlisPro, Oxford Diffraction Ltd.,
Version 1.171.34.36 (release 02-08-2010 CrysAlis171 .NET)
(compiled Aug 2 2010,13:00:58)
;
_computing_molecular_graphics 'ORTEX (P.McArdle, 1995)'
_computing_publication_material 'SHELXL-97/2 (Sheldrick,1997)'
_computing_structure_refinement 'SHELXL-97 (Sheldrick, 1997)'
_computing_structure_solution 'SHELXS-97 (Sheldrick, 1990)'
_diffrn_ambient_temperature 150(2)
_diffrn_detector_area_resol_mean 16.1048
_diffrn_measured_fraction_theta_full 0.999
_diffrn_measured_fraction_theta_max 0.999
_diffrn_measurement_details
;
1 omega -21.00 22.00 1.0000 39.0300
omega____ theta____ kappa____ phi______ frames
- -18.3278 -101.0000 175.0000 43
2 omega -18.00 10.00 1.0000 39.0300
omega____ theta____ kappa____ phi______ frames
- -18.3278 -101.0000 79.0000 28
3 omega -2.00 61.00 1.0000 39.0300
omega____ theta____ kappa____ phi______ frames
- 18.6403 -101.0000 -4.0000 63
4 omega 39.00 86.00 1.0000 39.0300
omega____ theta____ kappa____ phi______ frames
- 18.6403 179.0000 150.0000 47
5 omega -4.00 86.00 1.0000 39.0300
omega____ theta____ kappa____ phi______ frames
- 18.6403 37.0000 -60.0000 90
6 omega 65.00 90.00 1.0000 39.0300
omega____ theta____ kappa____ phi______ frames
- 18.6403 37.0000 -150.0000 25
7 omega -51.00 35.00 1.0000 39.0300
omega____ theta____ kappa____ phi______ frames
- 18.6403 -37.0000 120.0000 86
;
_diffrn_measurement_device_type 'Xcalibur, Sapphire3'
_diffrn_measurement_method '\w scans'
_diffrn_orient_matrix_UB_11 -0.0572385000
_diffrn_orient_matrix_UB_12 -0.0404884000
_diffrn_orient_matrix_UB_13 -0.0566105000
_diffrn_orient_matrix_UB_21 0.0343060000
_diffrn_orient_matrix_UB_22 -0.0452570000
_diffrn_orient_matrix_UB_23 -0.0031788000
_diffrn_orient_matrix_UB_31 -0.0288506000
_diffrn_orient_matrix_UB_32 -0.0192054000
_diffrn_orient_matrix_UB_33 0.0314026000
_diffrn_radiation_monochromator graphite
_diffrn_radiation_source 'Enhance (Mo) X-ray Source'
_diffrn_radiation_type 'Mo K\a'
_diffrn_radiation_wavelength 0.7107
_diffrn_reflns_av_R_equivalents 0.0239
_diffrn_reflns_limit_h_max 15
_diffrn_reflns_limit_h_min -15
_diffrn_reflns_limit_k_max 15
_diffrn_reflns_limit_k_min -16
_diffrn_reflns_limit_l_max 18
_diffrn_reflns_limit_l_min -17
_diffrn_reflns_number 12216
_diffrn_reflns_theta_full 25.35
_diffrn_reflns_theta_max 25.35
_diffrn_reflns_theta_min 2.8831
_exptl_absorpt_coefficient_mu 0.610
_exptl_absorpt_correction_T_max 1.00000
_exptl_absorpt_correction_T_min 0.95165
_exptl_absorpt_correction_type multi-scan
_exptl_absorpt_process_details
;
CrysAlisPro, Oxford Diffraction Ltd.,
Version 1.171.34.36 (release 02-08-2010 CrysAlis171 .NET)
(compiled Aug 2 2010,13:00:58)
Empirical absorption correction using spherical harmonics,
implemented in SCALE3 ABSPACK scaling algorithm.
;
_exptl_crystal_colour Purple
_exptl_crystal_density_diffrn 1.352
_exptl_crystal_density_method 'not measured'
_exptl_crystal_description Parallelepiped
_exptl_crystal_F_000 642
_exptl_crystal_size_max 0.08
_exptl_crystal_size_mid 0.08
_exptl_crystal_size_min 0.05
_refine_diff_density_max 0.283
_refine_diff_density_min -0.347
_refine_diff_density_rms 0.055
_refine_ls_extinction_method none
_refine_ls_goodness_of_fit_ref 1.018
_refine_ls_hydrogen_treatment constr
_refine_ls_matrix_type full
_refine_ls_number_parameters 389
_refine_ls_number_reflns 5527
_refine_ls_number_restraints 0
_refine_ls_restrained_S_all 1.018
_refine_ls_R_factor_all 0.0489
_refine_ls_R_factor_gt 0.0337
_refine_ls_shift/su_max 0.000
_refine_ls_shift/su_mean 0.000
_refine_ls_structure_factor_coef Fsqd
_refine_ls_weighting_details 'calc w=1/[\s^2^(Fo^2^)+(0.0381P)^2^+0.0000P] where P=(Fo^2^+2Fc^2^)/3'
_refine_ls_weighting_scheme calc
_refine_ls_wR_factor_gt 0.0767
_refine_ls_wR_factor_ref 0.0811
_reflns_number_gt 4451
_reflns_number_total 5527
_reflns_threshold_expression >2sigma(I)
_cod_data_source_file c2ce25047k.txt
_cod_data_source_block nb240j2
_cod_depositor_comments
;
The following automatic conversions were performed:

'_symmetry_cell_setting' value 'Triclinic' changed to 'triclinic'
according to /home/saulius/struct/CIF-dictionaries/cif_core.dic
dictionary named 'cif_core.dic' version 2.4.1 from 2010-06-29.

Automatic conversion script
Id: cif_fix_values 1715 2011-07-08 13:25:40Z adriana 
;
_cod_original_cell_volume 1512.3(5)
_cod_original_sg_symbol_H-M P-1
_cod_database_code 7207670

loop_
_symmetry_equiv_pos_as_xyz
'x, y, z'
'-x, -y, -z'

loop_
_atom_site_label
_atom_site_type_symbol
_atom_site_fract_x
_atom_site_fract_y
_atom_site_fract_z
_atom_site_U_iso_or_equiv
_atom_site_adp_type
_atom_site_occupancy
_atom_site_symmetry_multiplicity
_atom_site_calc_flag
_atom_site_refinement_flags
Co1 Co 0.34877(3) 0.42237(2) 0.39714(3) 0.01807(9) Uani 1 1 d .
N1 N 0.24129(17) 0.38651(14) 0.20890(16) 0.0203(4) Uani 1 1 d .
N2 N 0.20340(16) 0.50337(14) 0.42535(15) 0.0198(4) Uani 1 1 d .
O1 O 0.48404(13) 0.48087(11) 0.58030(12) 0.0187(3) Uani 1 1 d .
O2 O 0.30785(14) 0.25581(11) 0.37195(13) 0.0219(3) Uani 1 1 d .
O3 O 0.06157(15) 0.14721(13) 0.22307(14) 0.0263(4) Uani 1 1 d .
H3H H 0.1465 0.1661 0.2683 0.032 Uiso 1 1 calc R
O4 O -0.11233(17) 0.05373(15) -0.01033(14) 0.0377(4) Uani 1 1 d .
H4H H -0.0389 0.0726 0.0536 0.045 Uiso 1 1 calc R
C1 C 0.4577(2) 0.44138(17) 0.65305(18) 0.0184(4) Uani 1 1 d .
C2 C 0.4387(2) 0.51914(18) 0.74765(19) 0.0237(5) Uani 1 1 d .
H2 H 0.4402 0.5988 0.7581 0.028 Uiso 1 1 calc R
C3 C 0.4175(2) 0.4823(2) 0.8268(2) 0.0288(5) Uani 1 1 d .
H3 H 0.4056 0.5367 0.8914 0.035 Uiso 1 1 calc R
C4 C 0.4138(2) 0.36637(19) 0.8116(2) 0.0279(5) Uani 1 1 d .
H4 H 0.3989 0.3402 0.8653 0.033 Uiso 1 1 calc R
C5 C 0.4321(2) 0.28842(19) 0.7171(2) 0.0237(5) Uani 1 1 d .
H5 H 0.4299 0.2088 0.7073 0.028 Uiso 1 1 calc R
C6 C 0.4537(2) 0.32268(17) 0.63631(19) 0.0190(4) Uani 1 1 d .
C7 C 0.4825(2) 0.23834(17) 0.54149(19) 0.0188(5) Uani 1 1 d .
C8 C 0.5850(2) 0.18292(18) 0.5788(2) 0.0242(5) Uani 1 1 d .
H8 H 0.6347 0.2021 0.6629 0.029 Uiso 1 1 calc R
C9 C 0.6158(2) 0.10115(18) 0.4963(2) 0.0293(5) Uani 1 1 d .
H9 H 0.6866 0.0657 0.5238 0.035 Uiso 1 1 calc R
C10 C 0.5428(2) 0.07177(19) 0.3742(2) 0.0305(6) Uani 1 1 d .
H10 H 0.5624 0.0150 0.3169 0.037 Uiso 1 1 calc R
C11 C 0.4410(2) 0.12430(17) 0.3343(2) 0.0259(5) Uani 1 1 d .
H11 H 0.3913 0.1028 0.2496 0.031 Uiso 1 1 calc R
C12 C 0.4098(2) 0.20856(17) 0.41638(19) 0.0191(5) Uani 1 1 d .
C13 C 0.2240(2) 0.48252(19) 0.1877(2) 0.0248(5) Uani 1 1 d .
H13 H 0.2495 0.5578 0.2556 0.030 Uiso 1 1 calc R
C14 C 0.1715(2) 0.4777(2) 0.0735(2) 0.0292(5) Uani 1 1 d .
H14 H 0.1639 0.5490 0.0641 0.035 Uiso 1 1 calc R
C15 C 0.1296(2) 0.3696(2) -0.0280(2) 0.0311(5) Uani 1 1 d .
C16 C 0.0688(3) 0.3606(3) -0.1557(2) 0.0513(7) Uani 1 1 d .
H16A H 0.1287 0.3349 -0.1915 0.077 Uiso 1 1 calc R
H16B H 0.0604 0.4393 -0.1519 0.077 Uiso 1 1 calc R
H16C H -0.0220 0.3019 -0.2062 0.077 Uiso 1 1 calc R
C17 C 0.1458(2) 0.2697(2) -0.0070(2) 0.0325(6) Uani 1 1 d .
H17 H 0.1184 0.1930 -0.0737 0.039 Uiso 1 1 calc R
C18 C 0.2018(2) 0.28185(18) 0.1105(2) 0.0246(5) Uani 1 1 d .
H18 H 0.2131 0.2123 0.1225 0.030 Uiso 1 1 calc R
C19 C 0.0674(2) 0.45016(18) 0.35422(19) 0.0216(5) Uani 1 1 d .
H19 H 0.0371 0.3685 0.2956 0.026 Uiso 1 1 calc R
C20 C -0.0290(2) 0.50854(18) 0.36263(19) 0.0220(5) Uani 1 1 d .
H20 H -0.1236 0.4666 0.3117 0.026 Uiso 1 1 calc R
C21 C 0.0109(2) 0.62869(18) 0.44519(19) 0.0203(5) Uani 1 1 d .
C22 C -0.0898(2) 0.6969(2) 0.4559(2) 0.0288(5) Uani 1 1 d .
H22A H -0.1263 0.6784 0.5053 0.043 Uiso 1 1 calc R
H22B H -0.1651 0.6740 0.3743 0.043 Uiso 1 1 calc R
H22C H -0.0443 0.7832 0.4952 0.043 Uiso 1 1 calc R
C23 C 0.1510(2) 0.68305(18) 0.5186(2) 0.0249(5) Uani 1 1 d .
H23 H 0.1837 0.7648 0.5773 0.030 Uiso 1 1 calc R
C24 C 0.2423(2) 0.61916(18) 0.50684(19) 0.0248(5) Uani 1 1 d .
H24 H 0.3375 0.6585 0.5587 0.030 Uiso 1 1 calc R
C25 C -0.0043(2) 0.07225(17) 0.24889(19) 0.0207(5) Uani 1 1 d .
C26 C 0.0678(2) 0.02439(18) 0.3256(2) 0.0244(5) Uani 1 1 d .
H26 H 0.1644 0.0406 0.3577 0.029 Uiso 1 1 calc R
C27 C -0.0012(2) -0.04693(19) 0.3555(2) 0.0307(6) Uani 1 1 d .
H27 H 0.0483 -0.0782 0.4095 0.037 Uiso 1 1 calc R
C28 C -0.1418(2) -0.0726(2) 0.3069(2) 0.0353(6) Uani 1 1 d .
H28 H -0.1892 -0.1208 0.3280 0.042 Uiso 1 1 calc R
C29 C -0.2131(2) -0.0282(2) 0.2275(2) 0.0318(6) Uani 1 1 d .
H29 H -0.3101 -0.0482 0.1930 0.038 Uiso 1 1 calc R
C30 C -0.1473(2) 0.04568(18) 0.19588(19) 0.0233(5) Uani 1 1 d .
C31 C -0.2277(2) 0.09636(19) 0.1146(2) 0.0288(5) Uani 1 1 d .
C32 C -0.3337(2) 0.1389(2) 0.1303(2) 0.0428(7) Uani 1 1 d .
H32 H -0.3506 0.1363 0.1938 0.051 Uiso 1 1 calc R
C33 C -0.4149(2) 0.18480(16) 0.0559(2) 0.0588(9) Uani 1 1 d .
H33 H -0.4871 0.2125 0.0677 0.071 Uiso 1 1 calc R
C34 C -0.3894(2) 0.18958(16) -0.0351(2) 0.0619(9) Uani 1 1 d R
H34 H -0.4438 0.2216 -0.0861 0.074 Uiso 1 1 calc R
C35 C -0.2854(3) 0.1484(2) -0.0534(2) 0.0490(7) Uani 1 1 d .
H35 H -0.2686 0.1527 -0.1165 0.059 Uiso 1 1 calc R
C36 C -0.2054(2) 0.10082(19) 0.0198(2) 0.0323(6) Uani 1 1 d .

loop_
_atom_site_aniso_label
_atom_site_aniso_U_11
_atom_site_aniso_U_22
_atom_site_aniso_U_33
_atom_site_aniso_U_23
_atom_site_aniso_U_13
_atom_site_aniso_U_12
Co1 0.01653(16) 0.01676(16) 0.01894(17) 0.00860(12) 0.00606(12) 0.00452(11)
N1 0.0182(9) 0.0208(9) 0.0214(10) 0.0104(8) 0.0079(8) 0.0052(7)
N2 0.0178(9) 0.0206(9) 0.0186(10) 0.0097(8) 0.0057(8) 0.0047(7)
O1 0.0193(8) 0.0188(7) 0.0169(8) 0.0098(6) 0.0064(6) 0.0032(6)
O2 0.0188(8) 0.0171(7) 0.0215(9) 0.0089(6) 0.0025(7) 0.0024(6)
O3 0.0192(8) 0.0270(8) 0.0248(9) 0.0145(7) 0.0020(7) 0.0003(6)
O4 0.0346(10) 0.0487(10) 0.0239(10) 0.0158(8) 0.0085(8) 0.0123(8)
C1 0.0122(10) 0.0211(11) 0.0171(11) 0.0085(9) 0.0031(9) 0.0036(8)
C2 0.0241(12) 0.0205(11) 0.0228(12) 0.0091(9) 0.0083(10) 0.0061(9)
C3 0.0291(13) 0.0366(14) 0.0217(13) 0.0115(10) 0.0139(11) 0.0101(10)
C4 0.0279(13) 0.0372(13) 0.0245(13) 0.0191(11) 0.0128(11) 0.0098(10)
C5 0.0217(12) 0.0263(12) 0.0274(13) 0.0179(10) 0.0096(10) 0.0089(9)
C6 0.0142(10) 0.0218(11) 0.0194(12) 0.0105(9) 0.0054(9) 0.0048(8)
C7 0.0153(11) 0.0170(10) 0.0229(12) 0.0100(9) 0.0075(9) 0.0021(8)
C8 0.0212(12) 0.0235(12) 0.0272(13) 0.0142(10) 0.0080(10) 0.0062(9)
C9 0.0240(12) 0.0251(12) 0.0469(17) 0.0200(11) 0.0189(12) 0.0139(10)
C10 0.0353(14) 0.0209(12) 0.0417(16) 0.0127(11) 0.0247(13) 0.0094(10)
C11 0.0319(13) 0.0184(11) 0.0247(13) 0.0073(9) 0.0137(11) 0.0035(9)
C12 0.0173(11) 0.0136(10) 0.0266(13) 0.0105(9) 0.0095(10) 0.0024(8)
C13 0.0215(12) 0.0227(12) 0.0237(13) 0.0096(10) 0.0056(10) 0.0045(9)
C14 0.0310(13) 0.0326(13) 0.0331(15) 0.0220(11) 0.0151(11) 0.0153(10)
C15 0.0337(14) 0.0438(14) 0.0262(14) 0.0202(11) 0.0178(12) 0.0180(11)
C16 0.077(2) 0.0630(18) 0.0319(17) 0.0298(14) 0.0298(16) 0.0397(16)
C17 0.0408(15) 0.0315(13) 0.0215(13) 0.0078(10) 0.0147(12) 0.0110(11)
C18 0.0275(12) 0.0230(12) 0.0253(13) 0.0112(10) 0.0138(11) 0.0073(9)
C19 0.0221(12) 0.0201(11) 0.0206(12) 0.0107(9) 0.0072(10) 0.0038(9)
C20 0.0162(11) 0.0273(12) 0.0212(12) 0.0130(9) 0.0060(10) 0.0037(9)
C21 0.0229(11) 0.0259(12) 0.0203(12) 0.0160(9) 0.0117(10) 0.0101(9)
C22 0.0266(13) 0.0334(13) 0.0297(14) 0.0161(10) 0.0135(11) 0.0130(10)
C23 0.0268(12) 0.0207(11) 0.0227(13) 0.0069(9) 0.0104(10) 0.0059(9)
C24 0.0187(11) 0.0259(12) 0.0227(13) 0.0084(10) 0.0062(10) 0.0032(9)
C25 0.0214(11) 0.0170(11) 0.0199(12) 0.0058(9) 0.0086(10) 0.0046(9)
C26 0.0210(12) 0.0245(12) 0.0244(13) 0.0105(9) 0.0081(10) 0.0066(9)
C27 0.0352(14) 0.0294(12) 0.0283(14) 0.0158(10) 0.0135(12) 0.0076(10)
C28 0.0343(14) 0.0369(14) 0.0375(16) 0.0178(12) 0.0198(13) 0.0032(11)
C29 0.0223(12) 0.0358(13) 0.0302(14) 0.0075(11) 0.0132(11) 0.0051(10)
C30 0.0204(11) 0.0213(11) 0.0193(12) 0.0030(9) 0.0068(10) 0.0070(9)
C31 0.0235(12) 0.0232(12) 0.0222(13) 0.0030(10) 0.0014(10) 0.0066(9)
C32 0.0337(15) 0.0413(15) 0.0273(15) 0.0006(11) 0.0022(12) 0.0206(12)
C33 0.0497(18) 0.0549(18) 0.0303(17) -0.0036(14) -0.0026(14) 0.0357(14)
C34 0.069(2) 0.0399(16) 0.0365(19) 0.0077(13) -0.0064(16) 0.0333(15)
C35 0.0593(19) 0.0365(15) 0.0257(16) 0.0104(12) 0.0001(14) 0.0146(13)
C36 0.0311(14) 0.0228(12) 0.0229(14) 0.0048(10) -0.0004(11) 0.0074(10)

loop_
_atom_type_symbol
_atom_type_description
_atom_type_scat_dispersion_real
_atom_type_scat_dispersion_imag
_atom_type_scat_source
C C 0.0033 0.0016 'International Tables Vol C Tables 4.2.6.8 and 6.1.1.4'
H H 0.0000 0.0000 'International Tables Vol C Tables 4.2.6.8 and 6.1.1.4'
N N 0.0061 0.0033 'International Tables Vol C Tables 4.2.6.8 and 6.1.1.4'
O O 0.0106 0.0060 'International Tables Vol C Tables 4.2.6.8 and 6.1.1.4'
Co Co 0.3494 0.9721 'International Tables Vol C Tables 4.2.6.8 and 6.1.1.4'

loop_
_geom_angle_atom_site_label_1
_geom_angle_atom_site_label_2
_geom_angle_atom_site_label_3
_geom_angle
_geom_angle_site_symmetry_1
_geom_angle_site_symmetry_3
O2 Co1 O1 127.76(6) . 2_666
O2 Co1 O1 91.31(7) . .
O1 Co1 O1 76.67(7) 2_666 .
O2 Co1 N2 111.83(6) . .
O1 Co1 N2 119.83(6) 2_666 .
O1 Co1 N2 95.99(7) . .
O2 Co1 N1 97.22(7) . .
O1 Co1 N1 91.59(7) 2_666 .
O1 Co1 N1 168.16(5) . .
N2 Co1 N1 88.47(7) . .
C18 N1 C13 116.24(19) . .
C18 N1 Co1 127.50(15) . .
C13 N1 Co1 115.89(14) . .
C24 N2 C19 116.74(19) . .
C24 N2 Co1 119.95(14) . .
C19 N2 Co1 122.74(14) . .
C1 O1 Co1 132.51(12) . 2_666
C1 O1 Co1 123.52(11) . .
Co1 O1 Co1 103.33(7) 2_666 .
C12 O2 Co1 120.73(11) . .
C25 O3 H3H 109.5 . .
C36 O4 H4H 109.5 . .
O1 C1 C2 120.01(18) . .
O1 C1 C6 120.37(17) . .
C2 C1 C6 119.59(18) . .
C3 C2 C1 121.1(2) . .
C3 C2 H2 119.5 . .
C1 C2 H2 119.5 . .
C4 C3 C2 119.8(2) . .
C4 C3 H3 120.1 . .
C2 C3 H3 120.1 . .
C3 C4 C5 119.2(2) . .
C3 C4 H4 120.4 . .
C5 C4 H4 120.4 . .
C4 C5 C6 122.3(2) . .
C4 C5 H5 118.9 . .
C6 C5 H5 118.9 . .
C5 C6 C1 117.95(19) . .
C5 C6 C7 120.26(18) . .
C1 C6 C7 121.61(17) . .
C8 C7 C12 118.23(19) . .
C8 C7 C6 118.1(2) . .
C12 C7 C6 123.61(19) . .
C9 C8 C7 121.9(2) . .
C9 C8 H8 119.1 . .
C7 C8 H8 119.1 . .
C10 C9 C8 119.2(2) . .
C10 C9 H9 120.4 . .
C8 C9 H9 120.4 . .
C9 C10 C11 120.4(2) . .
C9 C10 H10 119.8 . .
C11 C10 H10 119.8 . .
C10 C11 C12 121.2(2) . .
C10 C11 H11 119.4 . .
C12 C11 H11 119.4 . .
O2 C12 C11 118.7(2) . .
O2 C12 C7 122.33(18) . .
C11 C12 C7 119.0(2) . .
N1 C13 C14 123.5(2) . .
N1 C13 H13 118.3 . .
C14 C13 H13 118.3 . .
C13 C14 C15 120.2(2) . .
C13 C14 H14 119.9 . .
C15 C14 H14 119.9 . .
C14 C15 C17 116.7(2) . .
C14 C15 C16 121.6(2) . .
C17 C15 C16 121.7(2) . .
C15 C16 H16A 109.5 . .
C15 C16 H16B 109.5 . .
H16A C16 H16B 109.5 . .
C15 C16 H16C 109.5 . .
H16A C16 H16C 109.5 . .
H16B C16 H16C 109.5 . .
C18 C17 C15 119.8(2) . .
C18 C17 H17 120.1 . .
C15 C17 H17 120.1 . .
N1 C18 C17 123.5(2) . .
N1 C18 H18 118.2 . .
C17 C18 H18 118.2 . .
N2 C19 C20 122.98(19) . .
N2 C19 H19 118.5 . .
C20 C19 H19 118.5 . .
C19 C20 C21 120.41(19) . .
C19 C20 H20 119.8 . .
C21 C20 H20 119.8 . .
C23 C21 C20 116.4(2) . .
C23 C21 C22 121.08(19) . .
C20 C21 C22 122.48(19) . .
C21 C22 H22A 109.5 . .
C21 C22 H22B 109.5 . .
H22A C22 H22B 109.5 . .
C21 C22 H22C 109.5 . .
H22A C22 H22C 109.5 . .
H22B C22 H22C 109.5 . .
C24 C23 C21 120.3(2) . .
C24 C23 H23 119.8 . .
C21 C23 H23 119.8 . .
N2 C24 C23 123.1(2) . .
N2 C24 H24 118.5 . .
C23 C24 H24 118.5 . .
O3 C25 C26 121.09(19) . .
O3 C25 C30 117.53(19) . .
C26 C25 C30 121.38(19) . .
C27 C26 C25 119.9(2) . .
C27 C26 H26 120.0 . .
C25 C26 H26 120.0 . .
C28 C27 C26 120.1(2) . .
C28 C27 H27 120.0 . .
C26 C27 H27 120.0 . .
C29 C28 C27 119.7(2) . .
C29 C28 H28 120.2 . .
C27 C28 H28 120.2 . .
C28 C29 C30 122.2(2) . .
C28 C29 H29 118.9 . .
C30 C29 H29 118.9 . .
C25 C30 C29 116.7(2) . .
C25 C30 C31 122.90(18) . .
C29 C30 C31 120.4(2) . .
C32 C31 C36 117.8(2) . .
C32 C31 C30 118.9(2) . .
C36 C31 C30 123.3(2) . .
C33 C32 C31 122.0(3) . .
C33 C32 H32 119.0 . .
C31 C32 H32 119.0 . .
C34 C33 C32 118.90(16) . .
C34 C33 H33 120.6 . .
C32 C33 H33 120.6 . .
C33 C34 C35 120.78(15) . .
C33 C34 H34 119.6 . .
C35 C34 H34 119.6 . .
C34 C35 C36 120.3(3) . .
C34 C35 H35 119.8 . .
C36 C35 H35 119.8 . .
O4 C36 C35 116.6(2) . .
O4 C36 C31 123.1(2) . .
C35 C36 C31 120.2(2) . .

loop_
_geom_bond_atom_site_label_1
_geom_bond_atom_site_label_2
_geom_bond_distance
_geom_bond_site_symmetry_2
Co1 O2 1.9570(14) .
Co1 O1 1.9649(14) 2_666
Co1 O1 2.0716(17) .
Co1 N2 2.0735(18) .
Co1 N1 2.1433(19) .
N1 C18 1.340(3) .
N1 C13 1.342(3) .
N2 C24 1.345(3) .
N2 C19 1.349(3) .
O1 C1 1.350(2) .
O1 Co1 1.9649(14) 2_666
O2 C12 1.351(2) .
O3 C25 1.356(2) .
O3 H3H 0.8400 .
O4 C36 1.362(3) .
O4 H4H 0.8400 .
C1 C2 1.392(3) .
C1 C6 1.409(3) .
C2 C3 1.385(3) .
C2 H2 0.9500 .
C3 C4 1.380(3) .
C3 H3 0.9500 .
C4 C5 1.387(3) .
C4 H4 0.9500 .
C5 C6 1.388(3) .
C5 H5 0.9500 .
C6 C7 1.492(3) .
C7 C8 1.404(3) .
C7 C12 1.407(3) .
C8 C9 1.384(3) .
C8 H8 0.9500 .
C9 C10 1.374(3) .
C9 H9 0.9500 .
C10 C11 1.380(3) .
C10 H10 0.9500 .
C11 C12 1.399(3) .
C11 H11 0.9500 .
C13 C14 1.371(3) .
C13 H13 0.9500 .
C14 C15 1.380(3) .
C14 H14 0.9500 .
C15 C17 1.388(3) .
C15 C16 1.513(3) .
C16 H16A 0.9800 .
C16 H16B 0.9800 .
C16 H16C 0.9800 .
C17 C18 1.375(3) .
C17 H17 0.9500 .
C18 H18 0.9500 .
C19 C20 1.370(3) .
C19 H19 0.9500 .
C20 C21 1.389(3) .
C20 H20 0.9500 .
C21 C23 1.389(3) .
C21 C22 1.491(3) .
C22 H22A 0.9800 .
C22 H22B 0.9800 .
C22 H22C 0.9800 .
C23 C24 1.372(3) .
C23 H23 0.9500 .
C24 H24 0.9500 .
C25 C26 1.388(3) .
C25 C30 1.400(3) .
C26 C27 1.384(3) .
C26 H26 0.9500 .
C27 C28 1.379(3) .
C27 H27 0.9500 .
C28 C29 1.377(3) .
C28 H28 0.9500 .
C29 C30 1.403(3) .
C29 H29 0.9500 .
C30 C31 1.486(3) .
C31 C32 1.396(3) .
C31 C36 1.402(3) .
C32 C33 1.387(3) .
C32 H32 0.9500 .
C33 C34 1.3734 .
C33 H33 0.9500 .
C34 C35 1.382(3) .
C34 H34 0.9500 .
C35 C36 1.387(3) .
C35 H35 0.9500 .
